data_4301876
loop_
_publ_author_name
'Sylvie Pailloux'
'Cornel Edicome Shirima'
'Alisha D. Ray'
'Eileen N. Duesler'
'Robert T. Paine'
'John R. Klaehn'
'Michael E. McIlwain'
'Benjamin P. Hay'

_publ_section_title
;
Synthesis and Coordination Properties of Trifluoromethyl Decorated
Derivatives of 2,6-Bis[(diphenylphosphinoyl)methyl]pyridine N-Oxide Ligands
with Lanthanide Ions
;
_journal_name_full 'Inorganic Chemistry'
_journal_page_first 3104
_journal_page_last 3113
_journal_paper_doi 10.1021/ic802390c
_journal_volume 48
_journal_year 2009
_chemical_formula_moiety 'C36 H24.50 F12 N4.50 Nd O12 P2'
_chemical_formula_sum 'C36 H24.5 F12 N4.5 Nd O12 P2'
_chemical_formula_weight 1146.28
_chemical_name_systematic
;
 ?
;
_space_group_IT_number 14
_symmetry_cell_setting monoclinic
_symmetry_space_group_name_Hall '-P 2ybc'
_symmetry_space_group_name_H-M 'P 1 21/c 1'
_atom_sites_solution_hydrogens geom
_atom_sites_solution_primary direct
_atom_sites_solution_secondary difmap
_audit_creation_method SHELXL-97
_cell_angle_alpha 90.00
_cell_angle_beta 94.698(4)
_cell_angle_gamma 90.00
_cell_formula_units_Z 4
_cell_length_a 11.9160(6)
_cell_length_b 23.4118(11)
_cell_length_c 15.6768(7)
_cell_measurement_reflns_used 8692
_cell_measurement_temperature 225(2)
_cell_measurement_theta_max 30.47
_cell_measurement_theta_min 2.24
_cell_volume 4358.7(4)
_computing_cell_refinement 'Bruker SMART'
_computing_data_collection 'Bruker SMART'
_computing_data_reduction 'Bruker SAINT'
_computing_molecular_graphics 'Bruker SHELXTL'
_computing_publication_material 'Bruker SHELXTL'
_computing_structure_refinement 'SHELXL-97 (Sheldrick, 1997)'
_computing_structure_solution 'SHELXS-97 (Sheldrick, 1990)'
_diffrn_ambient_temperature 225(2)
_diffrn_measured_fraction_theta_full 0.997
_diffrn_measured_fraction_theta_max 0.997
_diffrn_measurement_device_type 'CCD area detector'
_diffrn_measurement_method 'phi and omega scans'
_diffrn_radiation_monochromator graphite
_diffrn_radiation_source 'fine-focus sealed tube'
_diffrn_radiation_type MoK\a
_diffrn_radiation_wavelength 0.71073
_diffrn_reflns_av_R_equivalents 0.1189
_diffrn_reflns_av_sigmaI/netI 0.0797
_diffrn_reflns_limit_h_max 16
_diffrn_reflns_limit_h_min -17
_diffrn_reflns_limit_k_max 33
_diffrn_reflns_limit_k_min -33
_diffrn_reflns_limit_l_max 22
_diffrn_reflns_limit_l_min -22
_diffrn_reflns_number 101819
_diffrn_reflns_theta_full 30.58
_diffrn_reflns_theta_max 30.58
_diffrn_reflns_theta_min 2.61
_exptl_absorpt_coefficient_mu 1.381
_exptl_absorpt_correction_T_max 0.830
_exptl_absorpt_correction_T_min 0.708
_exptl_absorpt_correction_type multi-scan
_exptl_absorpt_process_details Bruker,SADABS
_exptl_crystal_colour 'pale purple'
_exptl_crystal_density_diffrn 1.747
_exptl_crystal_density_method 'not measured'
_exptl_crystal_description prism
_exptl_crystal_F_000 2264
_exptl_crystal_size_max 0.250
_exptl_crystal_size_mid 0.200
_exptl_crystal_size_min 0.135
_refine_diff_density_max 1.004
_refine_diff_density_min -0.982
_refine_diff_density_rms 0.124
_refine_ls_extinction_method none
_refine_ls_goodness_of_fit_ref 1.039
_refine_ls_hydrogen_treatment noref
_refine_ls_matrix_type full
_refine_ls_number_parameters 623
_refine_ls_number_reflns 13350
_refine_ls_number_restraints 0
_refine_ls_restrained_S_all 1.039
_refine_ls_R_factor_all 0.1202
_refine_ls_R_factor_gt 0.0586
_refine_ls_shift/su_max 0.002
_refine_ls_shift/su_mean 0.000
_refine_ls_structure_factor_coef Fsqd
_refine_ls_weighting_details 'calc w=1/[\s^2^(Fo^2^)+(0.0545P)^2^+11.4423P] where P=(Fo^2^+2Fc^2^)/3'
_refine_ls_weighting_scheme calc
_refine_ls_wR_factor_gt 0.1218
_refine_ls_wR_factor_ref 0.1456
_reflns_number_gt 8154
_reflns_number_total 13350
_reflns_threshold_expression >2sigma(I)
_cod_data_source_file ic802390c_si_001_2.cif
_cod_data_source_block rpec14
_cod_depositor_comments
;
The following automatic conversions were performed:
'_symmetry_cell_setting' value 'Monoclinic' changed to 'monoclinic'
according to '/home/saulius/struct/CIF-dictionaries/cif_core.dic'
dictionary named 'cif_core.dic' version 2.4.1 from 2010-06-29.

Automatic conversion script
Id: cif_fix_enum 1527 2010-12-29 10:47:43Z saulius 
;
_cod_original_sg_symbol_H-M 'P 21/c'
_cod_original_formula_sum 'C36 H24.50 F12 N4.50 Nd O12 P2'
_cod_database_code 4301876

loop_
_symmetry_equiv_pos_as_xyz
'x, y, z'
'-x, y+1/2, -z+1/2'
'-x, -y, -z'
'x, -y-1/2, z-1/2'

loop_
_atom_site_label
_atom_site_type_symbol
_atom_site_fract_x
_atom_site_fract_y
_atom_site_fract_z
_atom_site_U_iso_or_equiv
_atom_site_adp_type
_atom_site_occupancy
_atom_site_symmetry_multiplicity
_atom_site_calc_flag
_atom_site_refinement_flags
_atom_site_disorder_assembly
_atom_site_disorder_group
Nd Nd 0.09018(2) 0.451142(10) 0.818887(16) 0.02904(8) Uani 1 1 d . . .
P1 P -0.15087(11) 0.37276(5) 0.71798(8) 0.0291(3) Uani 1 1 d . . .
P2 P 0.19962(10) 0.35067(5) 0.98531(7) 0.0273(3) Uani 1 1 d . . .
N1 N -0.0788(3) 0.36910(16) 0.9294(2) 0.0282(8) Uani 1 1 d . . .
N2 N -0.0574(5) 0.5356(2) 0.7253(4) 0.0554(14) Uani 1 1 d . . .
N3 N 0.1816(4) 0.54006(19) 0.9372(3) 0.0396(10) Uani 1 1 d . . .
N4 N 0.2935(4) 0.4539(2) 0.7233(3) 0.0511(12) Uani 1 1 d . . .
O1 O -0.0431(3) 0.42197(13) 0.9157(2) 0.0314(7) Uani 1 1 d . . .
O2 O -0.0281(3) 0.38463(14) 0.7375(2) 0.0323(7) Uani 1 1 d . . .
O3 O 0.1770(3) 0.36996(13) 0.8943(2) 0.0298(7) Uani 1 1 d . . .
O4 O -0.0916(3) 0.50627(16) 0.7862(3) 0.0467(9) Uani 1 1 d . . .
O5 O 0.0364(4) 0.52178(19) 0.6998(3) 0.0566(11) Uani 1 1 d . . .
O6 O -0.1123(5) 0.5758(2) 0.6964(4) 0.098(2) Uani 1 1 d . . .
O7 O 0.1062(4) 0.55094(15) 0.8782(3) 0.0506(10) Uani 1 1 d . . .
O8 O 0.1968(4) 0.48819(16) 0.9538(3) 0.0577(12) Uani 1 1 d . . .
O9 O 0.2359(3) 0.57757(18) 0.9742(3) 0.0556(11) Uani 1 1 d . . .
O10 O 0.2792(4) 0.4885(2) 0.7826(3) 0.0685(14) Uani 1 1 d . . .
O11 O 0.2148(4) 0.41939(19) 0.7060(3) 0.0523(11) Uani 1 1 d . . .
O12 O 0.3784(4) 0.4543(3) 0.6849(3) 0.0817(17) Uani 1 1 d . . .
C1 C -0.1726(4) 0.3495(2) 0.8836(3) 0.0292(10) Uani 1 1 d . . .
C2 C -0.2114(4) 0.2953(2) 0.9004(3) 0.0340(11) Uani 1 1 d . . .
H2 H -0.2763 0.2813 0.8691 0.041 Uiso 1 1 calc R . .
C3 C -0.1563(5) 0.2618(2) 0.9622(3) 0.0404(12) Uani 1 1 d . . .
H3 H -0.1824 0.2248 0.9726 0.048 Uiso 1 1 calc R . .
C4 C -0.0621(5) 0.2830(2) 1.0089(3) 0.0372(12) Uani 1 1 d . . .
H4 H -0.0236 0.2603 1.0513 0.045 Uiso 1 1 calc R . .
C5 C -0.0245(4) 0.3378(2) 0.9930(3) 0.0317(10) Uani 1 1 d . . .
C6 C -0.2247(4) 0.3860(2) 0.8133(3) 0.0328(11) Uani 1 1 d . . .
H6A H -0.2183 0.4264 0.8294 0.039 Uiso 1 1 calc R . .
H6B H -0.3047 0.3766 0.8021 0.039 Uiso 1 1 calc R . .
C7 C 0.0749(4) 0.3644(2) 1.0421(3) 0.0317(10) Uani 1 1 d . . .
H7A H 0.0847 0.3480 1.0997 0.038 Uiso 1 1 calc R . .
H7B H 0.0632 0.4056 1.0473 0.038 Uiso 1 1 calc R . .
C8 C -0.2130(5) 0.4183(2) 0.6334(3) 0.0383(12) Uani 1 1 d . . .
C9 C -0.1652(5) 0.4278(2) 0.5555(3) 0.0424(13) Uani 1 1 d . . .
C10 C -0.2139(7) 0.4672(3) 0.4973(4) 0.0608(18) Uani 1 1 d . . .
H10 H -0.1802 0.4745 0.4463 0.073 Uiso 1 1 calc R . .
C11 C -0.3099(7) 0.4953(3) 0.5134(5) 0.071(2) Uani 1 1 d . . .
H11 H -0.3420 0.5216 0.4733 0.085 Uiso 1 1 calc R . .
C12 C -0.3606(6) 0.4855(3) 0.5882(5) 0.0645(19) Uani 1 1 d . . .
H12 H -0.4276 0.5045 0.5987 0.077 Uiso 1 1 calc R . .
C13 C -0.3115(5) 0.4473(2) 0.6473(4) 0.0491(14) Uani 1 1 d . . .
H13 H -0.3457 0.4408 0.6983 0.059 Uiso 1 1 calc R . .
C14 C -0.0596(6) 0.3991(3) 0.5311(4) 0.0514(15) Uani 1 1 d . . .
C15 C -0.1694(4) 0.2965(2) 0.6983(3) 0.0345(11) Uani 1 1 d . . .
C16 C -0.2642(5) 0.2661(3) 0.6636(4) 0.0478(14) Uani 1 1 d . . .
C17 C -0.2641(7) 0.2070(3) 0.6645(5) 0.067(2) Uani 1 1 d . . .
H17 H -0.3273 0.1868 0.6406 0.080 Uiso 1 1 calc R . .
C18 C -0.1718(7) 0.1775(3) 0.7004(5) 0.071(2) Uani 1 1 d . . .
H18 H -0.1730 0.1374 0.7005 0.085 Uiso 1 1 calc R . .
C19 C -0.0792(7) 0.2052(3) 0.7355(4) 0.0594(18) Uani 1 1 d . . .
H19 H -0.0174 0.1846 0.7609 0.071 Uiso 1 1 calc R . .
C20 C -0.0772(5) 0.2649(2) 0.7332(3) 0.0432(13) Uani 1 1 d . . .
H20 H -0.0123 0.2842 0.7558 0.052 Uiso 1 1 calc R . .
C21 C -0.3661(6) 0.2950(3) 0.6236(5) 0.065(2) Uani 1 1 d . . .
C22 C 0.3146(4) 0.3891(2) 1.0414(3) 0.0363(11) Uani 1 1 d . . .
C23 C 0.4217(5) 0.3948(3) 1.0126(4) 0.0471(14) Uani 1 1 d . . .
C24 C 0.5007(6) 0.4301(3) 1.0572(6) 0.073(2) Uani 1 1 d . . .
H24 H 0.5726 0.4344 1.0374 0.087 Uiso 1 1 calc R . .
C25 C 0.4750(7) 0.4586(3) 1.1293(6) 0.084(3) Uani 1 1 d . . .
H25 H 0.5289 0.4823 1.1587 0.101 Uiso 1 1 calc R . .
C26 C 0.3712(7) 0.4524(3) 1.1582(5) 0.070(2) Uani 1 1 d . . .
H26 H 0.3539 0.4716 1.2082 0.084 Uiso 1 1 calc R . .
C27 C 0.2918(5) 0.4187(3) 1.1153(4) 0.0479(14) Uani 1 1 d . . .
H27 H 0.2203 0.4153 1.1361 0.057 Uiso 1 1 calc R . .
C28 C 0.4601(5) 0.3653(3) 0.9372(5) 0.0590(17) Uani 1 1 d . . .
C29 C 0.2184(4) 0.2735(2) 0.9861(3) 0.0305(10) Uani 1 1 d . . .
C30 C 0.2428(5) 0.2361(2) 1.0557(3) 0.0387(12) Uani 1 1 d . . .
C31 C 0.2445(6) 0.1773(3) 1.0413(4) 0.0544(16) Uani 1 1 d . . .
H31 H 0.2592 0.1525 1.0880 0.065 Uiso 1 1 calc R . .
C32 C 0.2255(7) 0.1551(3) 0.9613(5) 0.070(2) Uani 1 1 d . . .
H32 H 0.2286 0.1154 0.9527 0.084 Uiso 1 1 calc R . .
C33 C 0.2019(6) 0.1910(2) 0.8932(4) 0.0596(18) Uani 1 1 d . . .
H33 H 0.1874 0.1758 0.8379 0.072 Uiso 1 1 calc R . .
C34 C 0.1991(5) 0.2497(2) 0.9050(3) 0.0419(13) Uani 1 1 d . . .
H34 H 0.1840 0.2737 0.8575 0.050 Uiso 1 1 calc R . .
C35 C 0.2659(6) 0.2539(3) 1.1459(4) 0.0535(16) Uani 1 1 d . . .
F1 F -0.0435(3) 0.34765(14) 0.5675(2) 0.0522(9) Uani 1 1 d . . .
F2 F 0.0330(3) 0.42864(18) 0.5529(3) 0.0816(13) Uani 1 1 d . . .
F3 F -0.0634(4) 0.3893(2) 0.4475(2) 0.0898(15) Uani 1 1 d . . .
F4 F -0.4093(3) 0.33261(19) 0.6762(3) 0.0751(12) Uani 1 1 d . . .
F5 F -0.3460(4) 0.3250(2) 0.5532(3) 0.0751(12) Uani 1 1 d . . .
F6 F -0.4493(4) 0.2588(2) 0.5992(4) 0.1023(17) Uani 1 1 d . . .
F7 F 0.4054(4) 0.3209(2) 0.9113(4) 0.118(2) Uani 1 1 d . . .
F8 F 0.4455(8) 0.3980(3) 0.8681(4) 0.170(3) Uani 1 1 d . . .
F9 F 0.5639(4) 0.3551(3) 0.9398(5) 0.153(3) Uani 1 1 d . . .
F10 F 0.3078(5) 0.21665(19) 1.1984(3) 0.0964(16) Uani 1 1 d . . .
F11 F 0.3353(9) 0.2954(2) 1.1551(3) 0.173(4) Uani 1 1 d . . .
F12 F 0.1800(6) 0.2771(5) 1.1773(3) 0.216(5) Uani 1 1 d . . .
N5 N 0.5693(13) 0.2134(8) 0.8278(9) 0.095(5) Uani 0.50 1 d P . .
C36 C 0.5598(17) 0.1693(9) 0.8425(10) 0.083(6) Uani 0.50 1 d P . .
C37 C 0.536(4) 0.1233(14) 0.8536(17) 0.23(2) Uani 0.50 1 d P . .
H37A H 0.4699 0.1135 0.8165 0.343 Uiso 0.50 1 calc PR . .
H37B H 0.5204 0.1182 0.9129 0.343 Uiso 0.50 1 calc PR . .
H37C H 0.5982 0.0986 0.8410 0.343 Uiso 0.50 1 calc PR . .

loop_
_atom_site_aniso_label
_atom_site_aniso_U_11
_atom_site_aniso_U_22
_atom_site_aniso_U_33
_atom_site_aniso_U_23
_atom_site_aniso_U_13
_atom_site_aniso_U_12
Nd 0.03759(15) 0.02225(11) 0.02795(13) 0.00061(10) 0.00680(9) -0.00187(12)
P1 0.0326(7) 0.0294(6) 0.0254(6) -0.0021(5) 0.0037(5) 0.0003(5)
P2 0.0305(7) 0.0273(6) 0.0243(6) -0.0021(4) 0.0035(5) -0.0004(5)
N1 0.033(2) 0.0270(19) 0.0255(19) 0.0002(15) 0.0098(16) 0.0000(16)
N2 0.068(4) 0.039(3) 0.058(3) 0.019(2) 0.002(3) 0.008(2)
N3 0.039(3) 0.041(3) 0.040(2) -0.017(2) 0.011(2) -0.005(2)
N4 0.043(3) 0.077(4) 0.034(2) 0.000(3) 0.009(2) -0.004(3)
O1 0.0355(19) 0.0274(17) 0.0325(17) -0.0006(13) 0.0107(15) -0.0026(14)
O2 0.036(2) 0.0338(18) 0.0279(17) -0.0024(14) 0.0058(14) -0.0026(15)
O3 0.0369(19) 0.0270(16) 0.0262(16) -0.0002(13) 0.0061(14) 0.0015(14)
O4 0.045(2) 0.038(2) 0.058(2) 0.0105(18) 0.0080(19) 0.0036(17)
O5 0.064(3) 0.057(3) 0.051(3) 0.023(2) 0.014(2) 0.010(2)
O6 0.095(4) 0.078(4) 0.125(5) 0.063(4) 0.026(4) 0.045(3)
O7 0.061(3) 0.0295(18) 0.060(3) -0.0055(18) -0.002(2) 0.0067(19)
O8 0.090(3) 0.033(2) 0.047(2) -0.0086(18) -0.012(2) 0.006(2)
O9 0.048(2) 0.051(2) 0.070(3) -0.034(2) 0.020(2) -0.015(2)
O10 0.050(3) 0.092(4) 0.067(3) -0.035(3) 0.019(2) -0.027(2)
O11 0.055(3) 0.060(3) 0.043(2) -0.0163(19) 0.016(2) -0.009(2)
O12 0.050(3) 0.133(5) 0.066(3) -0.005(3) 0.031(2) -0.006(3)
C1 0.028(3) 0.035(2) 0.026(2) -0.0049(19) 0.0088(19) 0.002(2)
C2 0.029(3) 0.039(3) 0.034(3) -0.005(2) 0.009(2) -0.007(2)
C3 0.044(3) 0.036(3) 0.043(3) 0.008(2) 0.016(3) -0.004(2)
C4 0.040(3) 0.039(3) 0.034(3) 0.011(2) 0.013(2) -0.002(2)
C5 0.029(3) 0.039(3) 0.028(2) 0.0010(19) 0.011(2) 0.001(2)
C6 0.030(3) 0.036(3) 0.034(3) -0.004(2) 0.010(2) 0.002(2)
C7 0.033(3) 0.038(3) 0.026(2) -0.0004(19) 0.007(2) 0.000(2)
C8 0.045(3) 0.036(3) 0.033(3) 0.000(2) -0.005(2) -0.003(2)
C9 0.056(4) 0.041(3) 0.029(3) 0.004(2) -0.003(2) -0.011(3)
C10 0.081(5) 0.057(4) 0.042(3) 0.012(3) -0.012(3) -0.014(4)
C11 0.095(6) 0.055(4) 0.057(4) 0.015(3) -0.030(4) 0.004(4)
C12 0.069(5) 0.060(4) 0.060(4) 0.000(3) -0.020(4) 0.017(4)
C13 0.058(4) 0.046(3) 0.042(3) 0.000(3) -0.006(3) 0.005(3)
C14 0.066(4) 0.057(4) 0.032(3) 0.004(3) 0.009(3) -0.019(3)
C15 0.043(3) 0.033(2) 0.029(2) -0.0060(19) 0.012(2) -0.007(2)
C16 0.050(4) 0.047(3) 0.048(3) -0.015(3) 0.021(3) -0.011(3)
C17 0.087(6) 0.048(4) 0.070(5) -0.024(3) 0.032(4) -0.021(4)
C18 0.099(6) 0.037(3) 0.082(5) -0.017(3) 0.040(5) -0.009(4)
C19 0.088(5) 0.039(3) 0.055(4) 0.003(3) 0.031(4) 0.009(3)
C20 0.056(4) 0.037(3) 0.037(3) -0.003(2) 0.012(3) 0.000(3)
C21 0.055(4) 0.076(5) 0.065(5) -0.027(4) 0.009(4) -0.020(4)
C22 0.034(3) 0.033(3) 0.041(3) -0.003(2) -0.002(2) -0.001(2)
C23 0.037(3) 0.048(3) 0.056(4) 0.002(3) -0.002(3) -0.003(3)
C24 0.035(4) 0.078(5) 0.103(6) -0.016(5) -0.003(4) -0.016(3)
C25 0.065(5) 0.076(5) 0.107(7) -0.032(5) -0.021(5) -0.014(4)
C26 0.070(5) 0.067(5) 0.069(5) -0.033(4) -0.015(4) 0.000(4)
C27 0.042(3) 0.050(3) 0.050(3) -0.019(3) -0.005(3) 0.002(3)
C28 0.038(4) 0.069(4) 0.072(5) 0.003(4) 0.017(3) 0.002(3)
C29 0.036(3) 0.028(2) 0.028(2) -0.0007(18) 0.003(2) -0.003(2)
C30 0.040(3) 0.042(3) 0.034(3) 0.006(2) 0.007(2) 0.010(2)
C31 0.072(4) 0.042(3) 0.050(4) 0.018(3) 0.007(3) 0.011(3)
C32 0.122(7) 0.025(3) 0.061(4) 0.000(3) 0.002(4) -0.004(3)
C33 0.095(5) 0.034(3) 0.049(4) -0.010(3) -0.004(3) -0.001(3)
C34 0.060(4) 0.031(3) 0.034(3) 0.002(2) -0.003(3) 0.000(2)
C35 0.069(4) 0.058(4) 0.034(3) 0.003(3) 0.005(3) 0.022(3)
F1 0.070(2) 0.0461(19) 0.0433(18) -0.0057(15) 0.0221(17) -0.0020(17)
F2 0.060(3) 0.062(2) 0.125(4) -0.004(3) 0.020(3) -0.018(2)
F3 0.119(4) 0.120(4) 0.033(2) 0.006(2) 0.024(2) 0.011(3)
F4 0.050(2) 0.087(3) 0.090(3) -0.027(2) 0.012(2) 0.004(2)
F5 0.066(3) 0.094(3) 0.064(3) -0.011(2) -0.007(2) 0.002(2)
F6 0.064(3) 0.102(4) 0.138(4) -0.038(3) -0.010(3) -0.030(3)
F7 0.085(3) 0.122(4) 0.158(5) -0.095(4) 0.077(3) -0.047(3)
F8 0.313(11) 0.119(5) 0.090(4) 0.021(4) 0.081(5) 0.035(6)
F9 0.042(3) 0.233(8) 0.185(6) -0.115(6) 0.021(3) 0.011(4)
F10 0.157(5) 0.081(3) 0.045(2) 0.017(2) -0.028(3) 0.025(3)
F11 0.372(12) 0.088(4) 0.047(3) 0.005(3) -0.054(5) -0.070(6)
F12 0.154(6) 0.455(14) 0.036(3) -0.035(5) -0.008(3) 0.199(8)
N5 0.090(11) 0.125(14) 0.073(9) -0.042(9) 0.026(8) -0.033(10)
C36 0.122(15) 0.079(11) 0.049(8) -0.017(8) 0.010(8) -0.080(11)
C37 0.41(6) 0.18(3) 0.083(18) 0.026(19) -0.08(3) -0.05(4)

loop_
_atom_type_symbol
_atom_type_description
_atom_type_scat_dispersion_real
_atom_type_scat_dispersion_imag
_atom_type_scat_source
C C 0.0033 0.0016 'International Tables Vol C Tables 4.2.6.8 and 6.1.1.4'
H H 0.0000 0.0000 'International Tables Vol C Tables 4.2.6.8 and 6.1.1.4'
N N 0.0061 0.0033 'International Tables Vol C Tables 4.2.6.8 and 6.1.1.4'
O O 0.0106 0.0060 'International Tables Vol C Tables 4.2.6.8 and 6.1.1.4'
F F 0.0171 0.0103 'International Tables Vol C Tables 4.2.6.8 and 6.1.1.4'
P P 0.1023 0.0942 'International Tables Vol C Tables 4.2.6.8 and 6.1.1.4'
Nd Nd -0.1943 3.0179 'International Tables Vol C Tables 4.2.6.8 and 6.1.1.4'

loop_
_geom_angle_atom_site_label_1
_geom_angle_atom_site_label_2
_geom_angle_atom_site_label_3
_geom_angle
_geom_angle_site_symmetry_1
_geom_angle_site_symmetry_3
_geom_angle_publ_flag
O1 Nd O2 76.08(11) . . ?
O1 Nd O3 75.23(11) . . ?
O2 Nd O3 87.66(11) . . ?
O1 Nd O11 145.68(13) . . ?
O2 Nd O11 77.80(12) . . ?
O3 Nd O11 81.87(13) . . ?
O1 Nd O7 93.75(13) . . ?
O2 Nd O7 145.43(13) . . ?
O3 Nd O7 122.10(12) . . ?
O11 Nd O7 120.20(14) . . ?
O1 Nd O10 153.60(14) . . ?
O2 Nd O10 127.02(13) . . ?
O3 Nd O10 91.66(15) . . ?
O11 Nd O10 49.80(14) . . ?
O7 Nd O10 73.67(15) . . ?
O1 Nd O8 83.20(14) . . ?
O2 Nd O8 154.30(13) . . ?
O3 Nd O8 72.31(12) . . ?
O11 Nd O8 113.86(15) . . ?
O7 Nd O8 49.84(13) . . ?
O10 Nd O8 70.91(15) . . ?
O1 Nd O5 120.91(13) . . ?
O2 Nd O5 85.96(14) . . ?
O3 Nd O5 160.35(13) . . ?
O11 Nd O5 78.63(15) . . ?
O7 Nd O5 70.93(14) . . ?
O10 Nd O5 77.55(17) . . ?
O8 Nd O5 118.10(14) . . ?
O1 Nd O4 70.85(12) . . ?
O2 Nd O4 76.58(12) . . ?
O3 Nd O4 145.09(12) . . ?
O11 Nd O4 123.51(14) . . ?
O7 Nd O4 68.89(13) . . ?
O10 Nd O4 122.74(16) . . ?
O8 Nd O4 110.87(14) . . ?
O5 Nd O4 50.20(13) . . ?
O2 P1 C8 112.0(2) . . ?
O2 P1 C6 109.3(2) . . ?
C8 P1 C6 107.7(2) . . ?
O2 P1 C15 108.6(2) . . ?
C8 P1 C15 114.6(2) . . ?
C6 P1 C15 104.2(2) . . ?
O3 P2 C22 112.5(2) . . ?
O3 P2 C29 108.5(2) . . ?
C22 P2 C29 113.8(2) . . ?
O3 P2 C7 108.7(2) . . ?
C22 P2 C7 106.9(2) . . ?
C29 P2 C7 106.0(2) . . ?
O1 N1 C1 119.2(4) . . ?
O1 N1 C5 118.8(4) . . ?
C1 N1 C5 121.9(4) . . ?
O6 N2 O5 123.1(5) . . ?
O6 N2 O4 120.3(6) . . ?
O5 N2 O4 116.6(5) . . ?
O9 N3 O8 122.8(5) . . ?
O9 N3 O7 121.7(5) . . ?
O8 N3 O7 115.5(4) . . ?
O12 N4 O11 122.4(6) . . ?
O12 N4 O10 122.0(6) . . ?
O11 N4 O10 115.6(5) . . ?
N1 O1 Nd 127.4(2) . . ?
P1 O2 Nd 138.78(19) . . ?
P2 O3 Nd 137.41(18) . . ?
N2 O4 Nd 96.1(3) . . ?
N2 O5 Nd 96.4(3) . . ?
N3 O7 Nd 96.4(3) . . ?
N3 O8 Nd 96.0(3) . . ?
N4 O10 Nd 97.0(3) . . ?
N4 O11 Nd 97.6(3) . . ?
N1 C1 C2 118.9(4) . . ?
N1 C1 C6 118.2(4) . . ?
C2 C1 C6 122.8(5) . . ?
C3 C2 C1 120.7(5) . . ?
C3 C2 H2 119.7 . . ?
C1 C2 H2 119.7 . . ?
C2 C3 C4 119.4(5) . . ?
C2 C3 H3 120.3 . . ?
C4 C3 H3 120.3 . . ?
C3 C4 C5 119.8(5) . . ?
C3 C4 H4 120.1 . . ?
C5 C4 H4 120.1 . . ?
N1 C5 C4 119.3(5) . . ?
N1 C5 C7 117.6(4) . . ?
C4 C5 C7 123.1(5) . . ?
C1 C6 P1 108.0(3) . . ?
C1 C6 H6A 110.1 . . ?
P1 C6 H6A 110.1 . . ?
C1 C6 H6B 110.1 . . ?
P1 C6 H6B 110.1 . . ?
H6A C6 H6B 108.4 . . ?
C5 C7 P2 108.6(3) . . ?
C5 C7 H7A 110.0 . . ?
P2 C7 H7A 110.0 . . ?
C5 C7 H7B 110.0 . . ?
P2 C7 H7B 110.0 . . ?
H7A C7 H7B 108.3 . . ?
C13 C8 C9 117.8(5) . . ?
C13 C8 P1 118.2(4) . . ?
C9 C8 P1 123.9(4) . . ?
C10 C9 C8 119.8(6) . . ?
C10 C9 C14 116.3(5) . . ?
C8 C9 C14 123.9(5) . . ?
C11 C10 C9 120.7(7) . . ?
C11 C10 H10 119.6 . . ?
C9 C10 H10 119.6 . . ?
C10 C11 C12 120.7(6) . . ?
C10 C11 H11 119.7 . . ?
C12 C11 H11 119.7 . . ?
C11 C12 C13 119.0(7) . . ?
C11 C12 H12 120.5 . . ?
C13 C12 H12 120.5 . . ?
C12 C13 C8 121.9(6) . . ?
C12 C13 H13 119.1 . . ?
C8 C13 H13 119.1 . . ?
F2 C14 F3 107.8(5) . . ?
F2 C14 F1 105.8(5) . . ?
F3 C14 F1 105.0(5) . . ?
F2 C14 C9 113.4(5) . . ?
F3 C14 C9 111.5(5) . . ?
F1 C14 C9 112.8(5) . . ?
C20 C15 C16 117.7(5) . . ?
C20 C15 P1 111.8(4) . . ?
C16 C15 P1 130.0(4) . . ?
C17 C16 C15 120.1(7) . . ?
C17 C16 C21 117.3(6) . . ?
C15 C16 C21 122.6(5) . . ?
C18 C17 C16 120.3(7) . . ?
C18 C17 H17 119.8 . . ?
C16 C17 H17 119.8 . . ?
C19 C18 C17 121.4(6) . . ?
C19 C18 H18 119.3 . . ?
C17 C18 H18 119.3 . . ?
C18 C19 C20 118.8(7) . . ?
C18 C19 H19 120.6 . . ?
C20 C19 H19 120.6 . . ?
C19 C20 C15 121.7(6) . . ?
C19 C20 H20 119.2 . . ?
C15 C20 H20 119.2 . . ?
F6 C21 F4 106.3(6) . . ?
F6 C21 F5 105.9(6) . . ?
F4 C21 F5 105.3(6) . . ?
F6 C21 C16 113.3(7) . . ?
F4 C21 C16 112.5(6) . . ?
F5 C21 C16 112.9(6) . . ?
C23 C22 C27 117.8(5) . . ?
C23 C22 P2 124.6(4) . . ?
C27 C22 P2 117.4(4) . . ?
C22 C23 C24 119.4(6) . . ?
C22 C23 C28 124.6(5) . . ?
C24 C23 C28 116.0(6) . . ?
C25 C24 C23 121.0(7) . . ?
C25 C24 H24 119.5 . . ?
C23 C24 H24 119.5 . . ?
C26 C25 C24 119.7(7) . . ?
C26 C25 H25 120.2 . . ?
C24 C25 H25 120.2 . . ?
C25 C26 C27 120.6(7) . . ?
C25 C26 H26 119.7 . . ?
C27 C26 H26 119.7 . . ?
C26 C27 C22 121.4(6) . . ?
C26 C27 H27 119.3 . . ?
C22 C27 H27 119.3 . . ?
F9 C28 F7 109.5(7) . . ?
F9 C28 F8 101.5(7) . . ?
F7 C28 F8 100.5(7) . . ?
F9 C28 C23 115.5(7) . . ?
F7 C28 C23 116.9(5) . . ?
F8 C28 C23 110.8(6) . . ?
C34 C29 C30 117.9(4) . . ?
C34 C29 P2 112.4(4) . . ?
C30 C29 P2 129.6(4) . . ?
C31 C30 C29 119.4(5) . . ?
C31 C30 C35 115.3(5) . . ?
C29 C30 C35 125.2(5) . . ?
C32 C31 C30 121.6(5) . . ?
C32 C31 H31 119.2 . . ?
C30 C31 H31 119.2 . . ?
C31 C32 C33 119.4(6) . . ?
C31 C32 H32 120.3 . . ?
C33 C32 H32 120.3 . . ?
C32 C33 C34 120.6(6) . . ?
C32 C33 H33 119.7 . . ?
C34 C33 H33 119.7 . . ?
C33 C34 C29 121.1(5) . . ?
C33 C34 H34 119.5 . . ?
C29 C34 H34 119.5 . . ?
F10 C35 F11 103.4(6) . . ?
F10 C35 F12 108.8(6) . . ?
F11 C35 F12 99.4(8) . . ?
F10 C35 C30 117.3(6) . . ?
F11 C35 C30 113.0(6) . . ?
F12 C35 C30 113.1(6) . . ?
N5 C36 C37 171(3) . . ?
C36 C37 H37A 109.5 . . ?
C36 C37 H37B 109.5 . . ?
H37A C37 H37B 109.5 . . ?
C36 C37 H37C 109.5 . . ?
H37A C37 H37C 109.5 . . ?
H37B C37 H37C 109.5 . . ?

loop_
_geom_bond_atom_site_label_1
_geom_bond_atom_site_label_2
_geom_bond_distance
_geom_bond_site_symmetry_2
_geom_bond_publ_flag
Nd O1 2.385(3) . ?
Nd O2 2.397(3) . ?
Nd O3 2.425(3) . ?
Nd O11 2.514(4) . ?
Nd O7 2.516(4) . ?
Nd O10 2.524(4) . ?
Nd O8 2.530(4) . ?
Nd O5 2.537(4) . ?
Nd O4 2.537(4) . ?
P1 O2 1.495(4) . ?
P1 C8 1.812(5) . ?
P1 C6 1.822(5) . ?
P1 C15 1.823(5) . ?
P2 O3 1.500(3) . ?
P2 C22 1.806(5) . ?
P2 C29 1.821(5) . ?
P2 C7 1.822(5) . ?
N1 O1 1.332(5) . ?
N1 C1 1.358(6) . ?
N1 C5 1.358(6) . ?
N2 O6 1.213(6) . ?
N2 O5 1.260(7) . ?
N2 O4 1.270(6) . ?
N3 O9 1.210(5) . ?
N3 O8 1.252(6) . ?
N3 O7 1.262(6) . ?
N4 O12 1.218(6) . ?
N4 O11 1.251(6) . ?
N4 O10 1.256(6) . ?
C1 C2 1.382(7) . ?
C1 C6 1.490(7) . ?
C2 C3 1.371(7) . ?
C2 H2 0.9400 . ?
C3 C4 1.381(8) . ?
C3 H3 0.9400 . ?
C4 C5 1.388(7) . ?
C4 H4 0.9400 . ?
C5 C7 1.494(7) . ?
C6 H6A 0.9800 . ?
C6 H6B 0.9800 . ?
C7 H7A 0.9800 . ?
C7 H7B 0.9800 . ?
C8 C13 1.389(8) . ?
C8 C9 1.407(7) . ?
C9 C10 1.390(8) . ?
C9 C14 1.504(9) . ?
C10 C11 1.361(11) . ?
C10 H10 0.9400 . ?
C11 C12 1.381(11) . ?
C11 H11 0.9400 . ?
C12 C13 1.383(8) . ?
C12 H12 0.9400 . ?
C13 H13 0.9400 . ?
C14 F2 1.323(7) . ?
C14 F3 1.327(7) . ?
C14 F1 1.339(7) . ?
C15 C20 1.399(8) . ?
C15 C16 1.405(8) . ?
C16 C17 1.385(9) . ?
C16 C21 1.483(10) . ?
C17 C18 1.379(11) . ?
C17 H17 0.9400 . ?
C18 C19 1.357(10) . ?
C18 H18 0.9400 . ?
C19 C20 1.397(8) . ?
C19 H19 0.9400 . ?
C20 H20 0.9400 . ?
C21 F6 1.335(7) . ?
C21 F4 1.338(8) . ?
C21 F5 1.347(9) . ?
C22 C23 1.394(8) . ?
C22 C27 1.397(7) . ?
C23 C24 1.398(9) . ?
C23 C28 1.474(9) . ?
C24 C25 1.368(11) . ?
C24 H24 0.9400 . ?
C25 C26 1.360(12) . ?
C25 H25 0.9400 . ?
C26 C27 1.367(9) . ?
C26 H26 0.9400 . ?
C27 H27 0.9400 . ?
C28 F9 1.257(7) . ?
C28 F7 1.273(8) . ?
C28 F8 1.326(9) . ?
C29 C34 1.389(7) . ?
C29 C30 1.410(7) . ?
C30 C31 1.396(8) . ?
C30 C35 1.478(8) . ?
C31 C32 1.360(9) . ?
C31 H31 0.9400 . ?
C32 C33 1.371(9) . ?
C32 H32 0.9400 . ?
C33 C34 1.386(7) . ?
C33 H33 0.9400 . ?
C34 H34 0.9400 . ?
C35 F10 1.272(7) . ?
C35 F11 1.277(9) . ?
C35 F12 1.292(8) . ?
N5 C36 1.07(2) . ?
C36 C37 1.13(3) . ?
C37 H37A 0.9700 . ?
C37 H37B 0.9700 . ?
C37 H37C 0.9700 . ?

loop_
_geom_hbond_atom_site_label_D
_geom_hbond_atom_site_label_H
_geom_hbond_atom_site_label_A
_geom_hbond_distance_DH
_geom_hbond_distance_HA
_geom_hbond_distance_DA
_geom_hbond_angle_DHA
_geom_hbond_site_symmetry_A
C2 H2 N5 0.94 2.48 3.364(16) 157.2 1_455
C6 H6A O4 0.98 2.53 3.276(6) 132.8 .
C6 H6B F4 0.98 2.47 3.201(7) 130.9 .
C7 H7A F12 0.98 2.30 3.131(9) 141.8 .
C11 H11 O12 0.94 2.55 3.363(9) 145.7 3_566
C17 H17 F6 0.94 2.28 2.649(10) 102.3 .
C18 H18 O7 0.94 2.53 3.326(8) 142.4 2_546
C20 H20 O2 0.94 2.37 2.864(6) 112.2 .
C24 H24 O9 0.94 2.32 3.221(8) 160.3 3_667
C25 H25 O10 0.94 2.49 3.370(9) 155.9 3_667
C31 H31 F10 0.94 2.33 2.679(8) 101.5 .
C31 H31 O11 0.94 2.59 3.474(7) 157.4 4_566
C33 H33 O6 0.94 2.55 3.184(7) 125.3 2_546
C34 H34 O3 0.94 2.33 2.833(6) 113.0 .

loop_
_geom_torsion_atom_site_label_1
_geom_torsion_atom_site_label_2
_geom_torsion_atom_site_label_3
_geom_torsion_atom_site_label_4
_geom_torsion
_geom_torsion_site_symmetry_1
_geom_torsion_site_symmetry_2
_geom_torsion_site_symmetry_3
_geom_torsion_site_symmetry_4
_geom_torsion_publ_flag
C1 N1 O1 Nd -92.2(4) . . . . ?
C5 N1 O1 Nd 92.2(4) . . . . ?
O2 Nd O1 N1 44.2(3) . . . . ?
O3 Nd O1 N1 -47.0(3) . . . . ?
O11 Nd O1 N1 2.7(5) . . . . ?
O7 Nd O1 N1 -169.3(3) . . . . ?
O10 Nd O1 N1 -109.4(4) . . . . ?
O8 Nd O1 N1 -120.5(4) . . . . ?
O5 Nd O1 N1 120.7(3) . . . . ?
O4 Nd O1 N1 124.6(4) . . . . ?
C8 P1 O2 Nd 81.8(3) . . . . ?
C6 P1 O2 Nd -37.4(4) . . . . ?
C15 P1 O2 Nd -150.6(3) . . . . ?
O1 Nd O2 P1 47.3(3) . . . . ?
O3 Nd O2 P1 122.7(3) . . . . ?
O11 Nd O2 P1 -155.1(3) . . . . ?
O7 Nd O2 P1 -28.7(4) . . . . ?
O10 Nd O2 P1 -147.0(3) . . . . ?
O8 Nd O2 P1 84.5(4) . . . . ?
O5 Nd O2 P1 -75.9(3) . . . . ?
O4 Nd O2 P1 -25.9(3) . . . . ?
C22 P2 O3 Nd -75.3(3) . . . . ?
C29 P2 O3 Nd 157.9(3) . . . . ?
C7 P2 O3 Nd 43.0(3) . . . . ?
O1 Nd O3 P2 -49.3(3) . . . . ?
O2 Nd O3 P2 -125.6(3) . . . . ?
O11 Nd O3 P2 156.4(3) . . . . ?
O7 Nd O3 P2 35.7(3) . . . . ?
O10 Nd O3 P2 107.5(3) . . . . ?
O8 Nd O3 P2 38.1(3) . . . . ?
O5 Nd O3 P2 163.4(3) . . . . ?
O4 Nd O3 P2 -63.2(4) . . . . ?
O6 N2 O4 Nd -168.8(6) . . . . ?
O5 N2 O4 Nd 8.8(6) . . . . ?
O1 Nd O4 N2 179.2(4) . . . . ?
O2 Nd O4 N2 -101.1(3) . . . . ?
O3 Nd O4 N2 -166.5(3) . . . . ?
O11 Nd O4 N2 -35.8(4) . . . . ?
O7 Nd O4 N2 77.2(3) . . . . ?
O10 Nd O4 N2 24.5(4) . . . . ?
O8 Nd O4 N2 104.7(3) . . . . ?
O5 Nd O4 N2 -5.1(3) . . . . ?
O6 N2 O5 Nd 168.7(6) . . . . ?
O4 N2 O5 Nd -8.8(6) . . . . ?
O1 Nd O5 N2 9.9(4) . . . . ?
O2 Nd O5 N2 81.0(4) . . . . ?
O3 Nd O5 N2 152.4(4) . . . . ?
O11 Nd O5 N2 159.4(4) . . . . ?
O7 Nd O5 N2 -72.9(4) . . . . ?
O10 Nd O5 N2 -149.7(4) . . . . ?
O8 Nd O5 N2 -89.5(4) . . . . ?
O4 Nd O5 N2 5.1(3) . . . . ?
O9 N3 O7 Nd 164.2(4) . . . . ?
O8 N3 O7 Nd -14.9(5) . . . . ?
O1 Nd O7 N3 86.5(3) . . . . ?
O2 Nd O7 N3 157.2(3) . . . . ?
O3 Nd O7 N3 11.6(4) . . . . ?
O11 Nd O7 N3 -88.3(3) . . . . ?
O10 Nd O7 N3 -69.9(3) . . . . ?
O8 Nd O7 N3 8.6(3) . . . . ?
O5 Nd O7 N3 -152.0(3) . . . . ?
O4 Nd O7 N3 154.3(3) . . . . ?
O9 N3 O8 Nd -164.3(4) . . . . ?
O7 N3 O8 Nd 14.8(5) . . . . ?
O1 Nd O8 N3 -109.5(3) . . . . ?
O2 Nd O8 N3 -145.7(3) . . . . ?
O3 Nd O8 N3 173.9(4) . . . . ?
O11 Nd O8 N3 101.6(3) . . . . ?
O7 Nd O8 N3 -8.7(3) . . . . ?
O10 Nd O8 N3 75.7(3) . . . . ?
O5 Nd O8 N3 12.0(4) . . . . ?
O4 Nd O8 N3 -43.0(4) . . . . ?
O12 N4 O10 Nd -178.5(5) . . . . ?
O11 N4 O10 Nd 1.8(6) . . . . ?
O1 Nd O10 N4 135.8(3) . . . . ?
O2 Nd O10 N4 -11.5(5) . . . . ?
O3 Nd O10 N4 76.8(4) . . . . ?
O11 Nd O10 N4 -1.1(3) . . . . ?
O7 Nd O10 N4 -160.1(4) . . . . ?
O8 Nd O10 N4 147.5(4) . . . . ?
O5 Nd O10 N4 -86.6(4) . . . . ?
O4 Nd O10 N4 -109.5(4) . . . . ?
O12 N4 O11 Nd 178.5(5) . . . . ?
O10 N4 O11 Nd -1.8(6) . . . . ?
O1 Nd O11 N4 -146.3(3) . . . . ?
O2 Nd O11 N4 172.6(4) . . . . ?
O3 Nd O11 N4 -98.1(3) . . . . ?
O7 Nd O11 N4 24.5(4) . . . . ?
O10 Nd O11 N4 1.1(3) . . . . ?
O8 Nd O11 N4 -31.6(4) . . . . ?
O5 Nd O11 N4 84.3(4) . . . . ?
O4 Nd O11 N4 107.9(3) . . . . ?
O1 N1 C1 C2 -177.7(4) . . . . ?
C5 N1 C1 C2 -2.2(6) . . . . ?
O1 N1 C1 C6 6.4(6) . . . . ?
C5 N1 C1 C6 -178.2(4) . . . . ?
N1 C1 C2 C3 0.0(7) . . . . ?
C6 C1 C2 C3 175.7(4) . . . . ?
C1 C2 C3 C4 1.0(8) . . . . ?
C2 C3 C4 C5 0.1(8) . . . . ?
O1 N1 C5 C4 178.9(4) . . . . ?
C1 N1 C5 C4 3.4(7) . . . . ?
O1 N1 C5 C7 -1.8(6) . . . . ?
C1 N1 C5 C7 -177.3(4) . . . . ?
C3 C4 C5 N1 -2.3(7) . . . . ?
C3 C4 C5 C7 178.4(5) . . . . ?
N1 C1 C6 P1 84.1(4) . . . . ?
C2 C1 C6 P1 -91.7(5) . . . . ?
O2 P1 C6 C1 -57.1(4) . . . . ?
C8 P1 C6 C1 -178.9(3) . . . . ?
C15 P1 C6 C1 59.0(4) . . . . ?
N1 C5 C7 P2 -86.4(5) . . . . ?
C4 C5 C7 P2 92.8(5) . . . . ?
O3 P2 C7 C5 53.0(4) . . . . ?
C22 P2 C7 C5 174.8(3) . . . . ?
C29 P2 C7 C5 -63.5(4) . . . . ?
O2 P1 C8 C13 -130.0(4) . . . . ?
C6 P1 C8 C13 -9.8(5) . . . . ?
C15 P1 C8 C13 105.7(5) . . . . ?
O2 P1 C8 C9 47.5(5) . . . . ?
C6 P1 C8 C9 167.7(4) . . . . ?
C15 P1 C8 C9 -76.8(5) . . . . ?
C13 C8 C9 C10 2.9(8) . . . . ?
P1 C8 C9 C10 -174.7(5) . . . . ?
C13 C8 C9 C14 -179.3(5) . . . . ?
P1 C8 C9 C14 3.1(8) . . . . ?
C8 C9 C10 C11 -2.3(10) . . . . ?
C14 C9 C10 C11 179.7(6) . . . . ?
C9 C10 C11 C12 0.3(11) . . . . ?
C10 C11 C12 C13 1.0(11) . . . . ?
C11 C12 C13 C8 -0.4(10) . . . . ?
C9 C8 C13 C12 -1.6(9) . . . . ?
P1 C8 C13 C12 176.1(5) . . . . ?
C10 C9 C14 F2 85.9(7) . . . . ?
C8 C9 C14 F2 -91.9(7) . . . . ?
C10 C9 C14 F3 -35.9(7) . . . . ?
C8 C9 C14 F3 146.2(6) . . . . ?
C10 C9 C14 F1 -153.8(5) . . . . ?
C8 C9 C14 F1 28.3(8) . . . . ?
O2 P1 C15 C20 20.5(4) . . . . ?
C8 P1 C15 C20 146.5(4) . . . . ?
C6 P1 C15 C20 -96.0(4) . . . . ?
O2 P1 C15 C16 -167.7(5) . . . . ?
C8 P1 C15 C16 -41.6(6) . . . . ?
C6 P1 C15 C16 75.9(5) . . . . ?
C20 C15 C16 C17 -0.1(8) . . . . ?
P1 C15 C16 C17 -171.6(5) . . . . ?
C20 C15 C16 C21 -179.0(5) . . . . ?
P1 C15 C16 C21 9.5(8) . . . . ?
C15 C16 C17 C18 0.8(9) . . . . ?
C21 C16 C17 C18 179.7(6) . . . . ?
C16 C17 C18 C19 0.0(11) . . . . ?
C17 C18 C19 C20 -1.4(10) . . . . ?
C18 C19 C20 C15 2.1(9) . . . . ?
C16 C15 C20 C19 -1.3(8) . . . . ?
P1 C15 C20 C19 171.7(4) . . . . ?
C17 C16 C21 F6 4.9(9) . . . . ?
C15 C16 C21 F6 -176.2(5) . . . . ?
C17 C16 C21 F4 125.5(6) . . . . ?
C15 C16 C21 F4 -55.6(8) . . . . ?
C17 C16 C21 F5 -115.5(6) . . . . ?
C15 C16 C21 F5 63.4(7) . . . . ?
O3 P2 C22 C23 -53.1(5) . . . . ?
C29 P2 C22 C23 70.8(5) . . . . ?
C7 P2 C22 C23 -172.5(5) . . . . ?
O3 P2 C22 C27 121.8(4) . . . . ?
C29 P2 C22 C27 -114.3(5) . . . . ?
C7 P2 C22 C27 2.5(5) . . . . ?
C27 C22 C23 C24 -1.1(9) . . . . ?
P2 C22 C23 C24 173.9(5) . . . . ?
C27 C22 C23 C28 178.3(6) . . . . ?
P2 C22 C23 C28 -6.8(9) . . . . ?
C22 C23 C24 C25 0.8(11) . . . . ?
C28 C23 C24 C25 -178.5(8) . . . . ?
C23 C24 C25 C26 0.1(13) . . . . ?
C24 C25 C26 C27 -0.9(13) . . . . ?
C25 C26 C27 C22 0.6(12) . . . . ?
C23 C22 C27 C26 0.4(9) . . . . ?
P2 C22 C27 C26 -174.9(5) . . . . ?
C22 C23 C28 F9 -151.2(7) . . . . ?
C24 C23 C28 F9 28.2(10) . . . . ?
C22 C23 C28 F7 -20.1(10) . . . . ?
C24 C23 C28 F7 159.2(7) . . . . ?
C22 C23 C28 F8 94.1(9) . . . . ?
C24 C23 C28 F8 -86.5(9) . . . . ?
O3 P2 C29 C34 -4.8(5) . . . . ?
C22 P2 C29 C34 -130.8(4) . . . . ?
C7 P2 C29 C34 111.9(4) . . . . ?
O3 P2 C29 C30 179.0(5) . . . . ?
C22 P2 C29 C30 52.9(6) . . . . ?
C7 P2 C29 C30 -64.3(5) . . . . ?
C34 C29 C30 C31 -1.2(8) . . . . ?
P2 C29 C30 C31 174.8(5) . . . . ?
C34 C29 C30 C35 179.7(6) . . . . ?
P2 C29 C30 C35 -4.3(9) . . . . ?
C29 C30 C31 C32 1.4(10) . . . . ?
C35 C30 C31 C32 -179.5(7) . . . . ?
C30 C31 C32 C33 -1.3(12) . . . . ?
C31 C32 C33 C34 1.1(12) . . . . ?
C32 C33 C34 C29 -1.0(11) . . . . ?
C30 C29 C34 C33 1.0(9) . . . . ?
P2 C29 C34 C33 -175.7(5) . . . . ?
C31 C30 C35 F10 14.4(9) . . . . ?
C29 C30 C35 F10 -166.5(6) . . . . ?
C31 C30 C35 F11 134.6(7) . . . . ?
C29 C30 C35 F11 -46.3(9) . . . . ?
C31 C30 C35 F12 -113.5(9) . . . . ?
C29 C30 C35 F12 65.6(10) . . . . ?
